data_2200934
loop_
_publ_author_name
'Hansen, Lars Kr.'
'Bayer, Annette'
'Gautun, Odd R.'

_publ_section_title
;
 Benzyl
 (1<i>R</i>*,3<i>S</i>*)-3,6-dihydro-3-methyl-1\l^4^,2-thiazine-2-carboxylate
 1-oxide
;
_journal_issue 2
_journal_name_full 'Acta Crystallographica Section E'
_journal_page_first o165
_journal_page_last o166
_journal_paper_doi 10.1107/S1600536802000880
_journal_volume 58
_journal_year 2002
_chemical_formula_iupac 'C13 H15 N O3 S'
_chemical_formula_moiety 'C13 H15 N O3 S'
_chemical_formula_sum 'C13 H15 N O3 S'
_chemical_formula_weight 265.32
_chemical_name_systematic
;
 ?
;
_space_group_IT_number 19
_symmetry_cell_setting orthorhombic
_symmetry_space_group_name_Hall 'P 2ac 2ab'
_symmetry_space_group_name_H-M 'P 21 21 21'
_atom_sites_solution_hydrogens geom
_atom_sites_solution_primary direct
_atom_sites_solution_secondary difmap
_audit_creation_method SHELXL-97
_cell_angle_alpha 90.00
_cell_angle_beta 90.00
_cell_angle_gamma 90.00
_cell_formula_units_Z 4
_cell_length_a 6.1961(14)
_cell_length_b 13.613(4)
_cell_length_c 15.842(2)
_cell_measurement_reflns_used 25
_cell_measurement_temperature 298(2)
_cell_measurement_theta_max 17
_cell_measurement_theta_min 9
_cell_volume 1336.2(5)
_computing_cell_refinement 'CELDIM in CAD-4-PC Software'
_computing_data_collection 'CAD-4-PC Software (Enraf-Nonius, 1992)'
_computing_data_reduction 'XCAD4 (McArdle & Higgins, 1995)'
_computing_molecular_graphics 'ORTEX (McArdle, 1995)'
_computing_publication_material 'OSCAIL (McArdle, 1993)'
_computing_structure_refinement 'SHELXL97 (Sheldrick, 1997)'
_computing_structure_solution 'SHELXS97 (Sheldrick, 1997)'
_diffrn_ambient_temperature 298(2)
_diffrn_measured_fraction_theta_full .999
_diffrn_measured_fraction_theta_max .999
_diffrn_measurement_device_type 'Enraf-Nonius CAD-4'
_diffrn_measurement_method \w--2\q
_diffrn_radiation_monochromator graphite
_diffrn_radiation_source 'fine-focus sealed tube'
_diffrn_radiation_type MoK\a
_diffrn_radiation_wavelength .71069
_diffrn_reflns_av_R_equivalents .0054
_diffrn_reflns_av_sigmaI/netI .0244
_diffrn_reflns_limit_h_max 7
_diffrn_reflns_limit_h_min 0
_diffrn_reflns_limit_k_max 17
_diffrn_reflns_limit_k_min 0
_diffrn_reflns_limit_l_max 20
_diffrn_reflns_limit_l_min 0
_diffrn_reflns_number 1734
_diffrn_reflns_theta_full 26.98
_diffrn_reflns_theta_max 26.98
_diffrn_reflns_theta_min 1.97
_diffrn_standards_decay_% 0
_diffrn_standards_interval_time 120
_diffrn_standards_number 3
_exptl_absorpt_coefficient_mu .242
_exptl_absorpt_correction_T_max .9095
_exptl_absorpt_correction_T_min .8685
_exptl_absorpt_correction_type psi-scan
_exptl_absorpt_process_details '(ABSCALC in OSCAIL; McArdle & Daly, 1999; North et al., 1986)'
_exptl_crystal_colour colourless
_exptl_crystal_density_diffrn 1.319
_exptl_crystal_density_method 'not measured'
_exptl_crystal_description block
_exptl_crystal_F_000 560
_exptl_crystal_size_max .60
_exptl_crystal_size_mid .50
_exptl_crystal_size_min .40
_refine_diff_density_max .215
_refine_diff_density_min -.177
_refine_ls_abs_structure_details '(Flack, 1983)'
_refine_ls_abs_structure_Flack .22(14)
_refine_ls_extinction_coef .004(2)
_refine_ls_extinction_expression Fc*=kFc[1+0.001xFc^2^\l^3^/sin(2\q)]^-1/4^
_refine_ls_extinction_method SHELXL97
_refine_ls_goodness_of_fit_ref 1.040
_refine_ls_hydrogen_treatment noref
_refine_ls_matrix_type full
_refine_ls_number_parameters 165
_refine_ls_number_reflns 1695
_refine_ls_number_restraints 0
_refine_ls_restrained_S_all 1.040
_refine_ls_R_factor_all .0535
_refine_ls_R_factor_gt .0352
_refine_ls_shift/su_max .006
_refine_ls_shift/su_mean .001
_refine_ls_structure_factor_coef Fsqd
_refine_ls_weighting_details 'calc w = 1/[\s^2^(Fo^2^)+(0.0640P)^2^+0.0882P] where P = (Fo^2^+2Fc^2^)/3'
_refine_ls_weighting_scheme calc
_refine_ls_wR_factor_gt .0985
_refine_ls_wR_factor_ref .1068
_reflns_number_gt 1245
_reflns_number_total 1695
_reflns_threshold_expression I>2\s(I)
_cod_data_source_file na6131.cif
_cod_data_source_block I
_cod_original_cell_volume 1336.2(6)
_cod_database_code 2200934
_cod_database_fobs_code 2200934

loop_
_symmetry_equiv_pos_as_xyz
'x, y, z'
'-x+1/2, -y, z+1/2'
'-x, y+1/2, -z+1/2'
'x+1/2, -y+1/2, -z'

loop_
_atom_site_label
_atom_site_fract_x
_atom_site_fract_y
_atom_site_fract_z
_atom_site_U_iso_or_equiv
_atom_site_adp_type
_atom_site_calc_flag
_atom_site_refinement_flags
_atom_site_occupancy
_atom_site_disorder_assembly
_atom_site_disorder_group
_atom_site_type_symbol
S1 .08303(14) .76417(5) .73601(5) .0617(2) Uani d . 1 . . S
N1 .0832(4) .87138(14) .79177(13) .0548(5) Uani d . 1 . . N
O2 .2626(4) 1.01446(14) .81665(14) .0703(6) Uani d . 1 . . O
O3 .3397(4) .92319(13) .70174(13) .0672(6) Uani d . 1 . . O
O1 .1581(4) .68484(14) .79119(17) .0784(7) Uani d . 1 . . O
C1 -.2064(6) .7522(2) .7315(2) .0773(10) Uani d . 1 . . C
H1A -.2614 .7964 .6885 .100 Uiso calc R 1 . . H
H1B -.2419 .6857 .7144 .100 Uiso calc R 1 . . H
C2 -.3174(6) .7738(3) .8126(3) .0840(11) Uani d . 1 . . C
H2 -.4525 .7457 .8209 .109 Uiso calc R 1 . . H
C3 -.2422(6) .8283(2) .8725(3) .0776(10) Uani d . 1 . . C
H3 -.3306 .8371 .9193 .101 Uiso calc R 1 . . H
C4 -.0279(5) .8788(2) .87440(18) .0618(8) Uani d . 1 . . C
H4 -.0553 .9487 .8848 .080 Uiso calc R 1 . . H
C5 .1115(7) .8417(3) .9463(2) .0845(11) Uani d . 1 . . C
H5A .1418 .7732 .9380 .118 Uiso calc R 1 . . H
H5B .0365 .8505 .9988 .118 Uiso calc R 1 . . H
H5C .2444 .8779 .9475 .118 Uiso calc R 1 . . H
C6 .2329(5) .94327(18) .77302(17) .0544(7) Uani d . 1 . . C
C7 .4952(6) .9954(2) .6752(2) .0796(11) Uani d . 1 . . C
H7A .5975 1.0082 .7202 .104 Uiso calc R 1 . . H
H7B .4230 1.0565 .6612 .104 Uiso calc R 1 . . H
C8 .6100(5) .9557(2) .59927(19) .0609(7) Uani d . 1 . . C
C9 .5167(6) .8866(2) .54767(19) .0717(9) Uani d . 1 . . C
H9 .3792 .8633 .5599 .093 Uiso calc R 1 . . H
C10 .6256(8) .8516(3) .4778(2) .0929(13) Uani d . 1 . . C
H10 .5617 .8042 .4438 .121 Uiso calc R 1 . . H
C11 .8267(9) .8862(3) .4584(3) .0990(13) Uani d . 1 . . C
H11 .8985 .8629 .4109 .129 Uiso calc R 1 . . H
C12 .9223(7) .9551(3) .5090(3) .0955(13) Uani d . 1 . . C
H12 1.0592 .9786 .4959 .124 Uiso calc R 1 . . H
C13 .8148(6) .9899(2) .5798(2) .0785(10) Uani d . 1 . . C
H13 .8804 1.0364 .6143 .102 Uiso calc R 1 . . H

loop_
_atom_site_aniso_label
_atom_site_aniso_U_11
_atom_site_aniso_U_22
_atom_site_aniso_U_33
_atom_site_aniso_U_12
_atom_site_aniso_U_13
_atom_site_aniso_U_23
S1 .0719(4) .0461(3) .0670(4) -.0085(4) .0011(4) -.0093(3)
N1 .0647(13) .0431(10) .0564(11) -.0095(12) .0069(13) -.0045(9)
O2 .0954(16) .0457(10) .0697(13) -.0158(11) .0131(13) -.0106(9)
O3 .0882(14) .0519(10) .0617(11) -.0213(11) .0171(11) -.0058(9)
O1 .0716(14) .0483(10) .1153(18) .0117(10) -.0143(15) -.0034(12)
C1 .081(2) .0485(16) .103(2) -.0065(15) -.038(2) .0067(18)
C2 .0530(17) .0675(19) .132(3) -.0009(17) -.005(2) .015(2)
C3 .064(2) .0659(18) .103(3) -.0031(17) .023(2) .001(2)
C4 .068(2) .0519(14) .0657(17) -.0012(14) .0152(15) -.0060(14)
C5 .097(3) .097(2) .0599(17) -.007(2) -.001(2) -.0024(18)
C6 .0654(16) .0427(12) .0551(15) -.0053(12) -.0006(15) .0018(12)
C7 .104(3) .0561(17) .078(2) -.0282(17) .0274(19) -.0034(16)
C8 .073(2) .0476(13) .0621(16) -.0037(15) .0055(16) .0111(13)
C9 .076(2) .077(2) .0620(18) -.0027(18) .0031(18) .0033(17)
C10 .117(4) .093(3) .068(2) .001(3) .013(2) -.010(2)
C11 .114(4) .082(2) .101(3) .020(3) .039(3) .014(2)
C12 .078(2) .078(2) .130(3) .005(2) .036(3) .028(3)
C13 .079(2) .0601(18) .096(3) -.0075(18) .007(2) .0159(18)

loop_
_atom_type_symbol
_atom_type_description
_atom_type_scat_dispersion_real
_atom_type_scat_dispersion_imag
_atom_type_scat_source
C C .0033 .0016 'International Tables Vol C Tables 4.2.6.8 and 6.1.1.4'
H H .0000 .0000 'International Tables Vol C Tables 4.2.6.8 and 6.1.1.4'
O O .0106 .0060 'International Tables Vol C Tables 4.2.6.8 and 6.1.1.4'
N N .0061 .0033 'International Tables Vol C Tables 4.2.6.8 and 6.1.1.4'
S S .1246 .1234 'International Tables Vol C Tables 4.2.6.8 and 6.1.1.4'

loop_
_geom_angle_atom_site_label_1
_geom_angle_atom_site_label_2
_geom_angle_atom_site_label_3
_geom_angle
O1 S1 N1 108.75(13)
O1 S1 C1 105.84(15)
N1 S1 C1 95.65(14)
C6 N1 C4 117.0(2)
C6 N1 S1 119.69(19)
C4 N1 S1 121.02(18)
C6 O3 C7 116.0(2)
C2 C1 S1 114.1(2)
C2 C1 H1A 108.7
S1 C1 H1A 108.7
C2 C1 H1B 108.7
S1 C1 H1B 108.7
H1A C1 H1B 107.6
C3 C2 C1 125.6(3)
C3 C2 H2 117.2
C1 C2 H2 117.2
C2 C3 C4 126.8(3)
C2 C3 H3 116.6
C4 C3 H3 116.6
N1 C4 C3 111.3(3)
N1 C4 C5 112.1(3)
C3 C4 C5 111.6(3)
N1 C4 H4 107.2
C3 C4 H4 107.2
C5 C4 H4 107.2
C4 C5 H5A 109.5
C4 C5 H5B 109.5
H5A C5 H5B 109.5
C4 C5 H5C 109.5
H5A C5 H5C 109.5
H5B C5 H5C 109.5
O2 C6 O3 125.0(3)
O2 C6 N1 123.3(3)
O3 C6 N1 111.7(2)
O3 C7 C8 107.8(2)
O3 C7 H7A 110.1
C8 C7 H7A 110.1
O3 C7 H7B 110.1
C8 C7 H7B 110.1
H7A C7 H7B 108.5
C9 C8 C13 118.9(3)
C9 C8 C7 121.7(3)
C13 C8 C7 119.5(3)
C8 C9 C10 120.5(4)
C8 C9 H9 119.7
C10 C9 H9 119.7
C11 C10 C9 120.4(4)
C11 C10 H10 119.8
C9 C10 H10 119.8
C12 C11 C10 119.9(4)
C12 C11 H11 120.0
C10 C11 H11 120.0
C11 C12 C13 120.0(4)
C11 C12 H12 120.0
C13 C12 H12 120.0
C8 C13 C12 120.3(4)
C8 C13 H13 119.8
C12 C13 H13 119.8

loop_
_geom_bond_atom_site_label_1
_geom_bond_atom_site_label_2
_geom_bond_site_symmetry_2
_geom_bond_distance
_geom_bond_publ_flag
S1 O1 . 1.465(2) ?
S1 N1 . 1.706(2) ?
S1 C1 . 1.802(4) ?
N1 C6 . 1.381(3) ?
N1 C4 . 1.482(4) ?
O2 C6 . 1.204(3) ?
O3 C6 . 1.337(3) ?
O3 C7 . 1.439(3) ?
C1 C2 . 1.487(6) ?
C1 H1A . .9700 ?
C1 H1B . .9700 ?
C2 C3 . 1.292(5) ?
C2 H2 . .9300 ?
C3 C4 . 1.495(5) ?
C3 H3 . .9300 ?
C4 C5 . 1.516(5) ?
C4 H4 . .9800 ?
C5 H5A . .9600 ?
C5 H5B . .9600 ?
C5 H5C . .9600 ?
C7 C8 . 1.499(4) ?
C7 H7A . .9700 ?
C7 H7B . .9700 ?
C8 C9 . 1.373(4) ?
C8 C13 . 1.386(5) ?
C9 C10 . 1.381(5) ?
C9 H9 . .9300 ?
C10 C11 . 1.367(6) ?
C10 H10 . .9300 ?
C11 C12 . 1.369(6) ?
C11 H11 . .9300 ?
C12 C13 . 1.388(5) ?
C12 H12 . .9300 ?
C13 H13 . .9300 ?

loop_
_geom_hbond_atom_site_label_D
_geom_hbond_atom_site_label_H
_geom_hbond_atom_site_label_A
_geom_hbond_site_symmetry_A
_geom_hbond_distance_DH
_geom_hbond_distance_HA
_geom_hbond_distance_DA
_geom_hbond_angle_DHA
_geom_hbond_publ_flag
C1 H1B O2 3_546 .97 2.39 3.345(4) 169 yes
C9 H9 O3 . .93 2.40 2.722(4) 100 yes
C5 H5A O1 . .96 2.62 3.269(4) 125 yes
C2 H2 O1 1_455 .93 2.59 3.485(5) 161 yes
C4 H4 O2 . .98 2.42 2.736(4) 98 yes
C7 H7A O2 . .97 2.58 2.677(4) 85 yes
C13 H13 O1 3_656 .93 2.53 3.354(4) 148 yes

loop_
_geom_torsion_atom_site_label_1
_geom_torsion_atom_site_label_2
_geom_torsion_atom_site_label_3
_geom_torsion_atom_site_label_4
_geom_torsion
O1 S1 N1 C6 109.8(2)
C1 S1 N1 C6 -141.4(2)
O1 S1 N1 C4 -52.4(3)
C1 S1 N1 C4 56.4(3)
O1 S1 C1 C2 67.6(3)
N1 S1 C1 C2 -43.7(3)
S1 C1 C2 C3 24.2(5)
C1 C2 C3 C4 -1.7(6)
C6 N1 C4 C3 155.1(3)
S1 N1 C4 C3 -42.2(3)
C6 N1 C4 C5 -79.2(3)
S1 N1 C4 C5 83.5(3)
C2 C3 C4 N1 8.4(5)
C2 C3 C4 C5 -117.6(4)
C7 O3 C6 O2 -2.5(4)
C7 O3 C6 N1 178.1(3)
C4 N1 C6 O2 -6.5(4)
S1 N1 C6 O2 -169.4(2)
C4 N1 C6 O3 173.0(2)
S1 N1 C6 O3 10.1(3)
C6 O3 C7 C8 175.1(3)
O3 C7 C8 C9 24.8(4)
O3 C7 C8 C13 -155.9(3)
C13 C8 C9 C10 .3(5)
C7 C8 C9 C10 179.7(3)
C8 C9 C10 C11 -.9(6)
C9 C10 C11 C12 .8(6)
C10 C11 C12 C13 -.1(6)
C9 C8 C13 C12 .4(4)
C7 C8 C13 C12 -179.0(3)
C11 C12 C13 C8 -.5(5)
